data_7160475
loop_
_publ_author_name
'Huang, Li'
'Ma, Wei-Qing'
'Sun, Jing'
'Han, Ying'
'Yan, Chao-Guo'

_publ_section_title
;
 Efficient construction of spirocyclopentane-1,3-dioxindoles <i>via</i> an
 annulation reaction of isocyanides and 3-methyleneoxindoles.
;
_journal_issue 13
_journal_name_full 'Organic &amp; biomolecular chemistry'
_journal_page_first 3224
_journal_page_last 3230
_journal_paper_doi 10.1039/d5ob00206k
_journal_volume 23
_journal_year 2025
_chemical_formula_moiety 'C55 H47 F2 N3 O4'
_chemical_formula_sum 'C55 H47 F2 N3 O4'
_chemical_formula_weight 851.95
_space_group_crystal_system monoclinic
_space_group_IT_number 14
_space_group_name_Hall '-P 2ybc'
_space_group_name_H-M_alt 'P 1 21/c 1'
_atom_sites_solution_hydrogens geom
_audit_creation_method SHELXL-2014/7
_audit_update_record
;
2024-11-29 deposited with the CCDC.	2025-03-03 downloaded from the CCDC.
;
_cell_angle_alpha 90
_cell_angle_beta 93.259(5)
_cell_angle_gamma 90
_cell_formula_units_Z 4
_cell_length_a 14.951(3)
_cell_length_b 16.772(3)
_cell_length_c 20.222(4)
_cell_measurement_reflns_used 4334
_cell_measurement_temperature 296(2)
_cell_measurement_theta_max 20.46
_cell_measurement_theta_min 2.35
_cell_volume 5062.6(17)
_computing_structure_refinement 'SHELXL-2014/7 (Sheldrick, 2014)'
_diffrn_ambient_temperature 296(2)
_diffrn_measured_fraction_theta_full 0.999
_diffrn_measured_fraction_theta_max 0.999
_diffrn_measurement_device_type 'Bruker APEX-II CCD'
_diffrn_measurement_method '\f and \w scans'
_diffrn_radiation_type MoK\a
_diffrn_radiation_wavelength 0.71073
_diffrn_reflns_av_R_equivalents 0.1935
_diffrn_reflns_av_unetI/netI 0.2056
_diffrn_reflns_Laue_measured_fraction_full 0.999
_diffrn_reflns_Laue_measured_fraction_max 0.999
_diffrn_reflns_limit_h_max 17
_diffrn_reflns_limit_h_min -17
_diffrn_reflns_limit_k_max 19
_diffrn_reflns_limit_k_min -19
_diffrn_reflns_limit_l_max 24
_diffrn_reflns_limit_l_min -23
_diffrn_reflns_number 48071
_diffrn_reflns_point_group_measured_fraction_full 0.999
_diffrn_reflns_point_group_measured_fraction_max 0.999
_diffrn_reflns_theta_full 24.999
_diffrn_reflns_theta_max 24.999
_diffrn_reflns_theta_min 1.578
_exptl_absorpt_coefficient_mu 0.075
_exptl_absorpt_correction_T_max 0.7456
_exptl_absorpt_correction_T_min 0.6644
_exptl_absorpt_correction_type multi-scan'
_exptl_absorpt_process_details sadabs
_exptl_crystal_colour colorless
_exptl_crystal_density_diffrn 1.118
_exptl_crystal_description block
_exptl_crystal_F_000 1792
_exptl_crystal_size_max 0.280
_exptl_crystal_size_mid 0.220
_exptl_crystal_size_min 0.200
_refine_diff_density_max 0.374
_refine_diff_density_min -0.234
_refine_diff_density_rms 0.052
_refine_ls_extinction_method none
_refine_ls_goodness_of_fit_ref 0.926
_refine_ls_hydrogen_treatment constr
_refine_ls_matrix_type full
_refine_ls_number_parameters 579
_refine_ls_number_reflns 8903
_refine_ls_number_restraints 48
_refine_ls_restrained_S_all 0.933
_refine_ls_R_factor_all 0.2767
_refine_ls_R_factor_gt 0.0977
_refine_ls_shift/su_max 0.000
_refine_ls_shift/su_mean 0.000
_refine_ls_structure_factor_coef Fsqd
_refine_ls_weighting_details 'w=1/[\s^2^(Fo^2^)+(0.1412P)^2^] where P=(Fo^2^+2Fc^2^)/3'
_refine_ls_weighting_scheme calc
_refine_ls_wR_factor_gt 0.2327
_refine_ls_wR_factor_ref 0.2800
_reflns_Friedel_coverage 0.000
_reflns_number_gt 3118
_reflns_number_total 8903
_reflns_threshold_expression 'I > 2\s(I)'
_cod_data_source_file d5ob00206k2.cif
_cod_data_source_block 3f
_cod_original_cell_volume 5062.7(16)
_cod_original_sg_symbol_H-M 'P 21/c'
_cod_database_code 7160475
_shelx_shelxl_version_number 2014/7
_shelx_space_group_comment
;
The symmetry employed for this shelxl refinement is uniquely defined
by the following loop, which should always be used as a source of
symmetry information in preference to the above space-group names.
They are only intended as comments.
;
_shelx_estimated_absorpt_t_min 0.979
_shelx_estimated_absorpt_t_max 0.985

loop_
_space_group_symop_operation_xyz
'x, y, z'
'-x, y+1/2, -z+1/2'
'-x, -y, -z'
'x, -y-1/2, z-1/2'

loop_
_atom_site_label
_atom_site_type_symbol
_atom_site_fract_x
_atom_site_fract_y
_atom_site_fract_z
_atom_site_U_iso_or_equiv
_atom_site_adp_type
_atom_site_occupancy
_atom_site_site_symmetry_order
_atom_site_calc_flag
_atom_site_refinement_flags_posn
_atom_site_refinement_flags_adp
_atom_site_refinement_flags_occupancy
_atom_site_disorder_assembly
_atom_site_disorder_group
C1 C 0.7107(5) 0.9980(5) 0.2065(4) 0.125(3) Uani 1 1 d . . . . .
H1 H 0.6929 0.9728 0.1670 0.149 Uiso 1 1 calc R U . . .
C2 C 0.7832(7) 0.9718(6) 0.2403(6) 0.159(4) Uani 1 1 d . . . . .
H2 H 0.8156 0.9291 0.2248 0.191 Uiso 1 1 calc R U . . .
C3 C 0.8096(5) 1.0088(6) 0.2986(6) 0.131(3) Uani 1 1 d . . . . .
H3 H 0.8607 0.9909 0.3225 0.157 Uiso 1 1 calc R U . . .
C4 C 0.7614(6) 1.0729(5) 0.3230(3) 0.110(2) Uani 1 1 d . . . . .
H4 H 0.7792 1.0978 0.3627 0.133 Uiso 1 1 calc R U . . .
C5 C 0.6852(5) 1.0981(4) 0.2851(4) 0.0892(19) Uani 1 1 d . . . . .
H5 H 0.6511 1.1405 0.2994 0.107 Uiso 1 1 calc R U . . .
C6 C 0.6614(4) 1.0600(4) 0.2272(4) 0.0725(17) Uani 1 1 d . . . . .
C7 C 0.5845(3) 1.0883(3) 0.1828(3) 0.0717(16) Uani 1 1 d . . . . .
H7A H 0.5925 1.1446 0.1739 0.086 Uiso 1 1 calc R U . . .
H7B H 0.5853 1.0602 0.1410 0.086 Uiso 1 1 calc R U . . .
C8 C 0.4534(3) 1.0064(4) 0.2046(2) 0.0532(13) Uani 1 1 d . . . . .
C9 C 0.3598(3) 1.0163(3) 0.2347(2) 0.0471(12) Uani 1 1 d . . . . .
C10 C 0.3596(3) 1.1041(3) 0.2492(2) 0.0469(13) Uani 1 1 d . . . . .
C11 C 0.2952(4) 1.1518(3) 0.2739(2) 0.0629(15) Uani 1 1 d . . . . .
H11 H 0.2393 1.1317 0.2833 0.075 Uiso 1 1 calc R U . . .
C12 C 0.3164(4) 1.2313(4) 0.2842(3) 0.0720(16) Uani 1 1 d . . . . .
C13 C 0.3987(4) 1.2621(4) 0.2712(3) 0.0753(17) Uani 1 1 d . . . . .
H13 H 0.4105 1.3158 0.2791 0.090 Uiso 1 1 calc R U . . .
C14 C 0.4627(4) 1.2149(3) 0.2469(2) 0.0608(15) Uani 1 1 d . . . . .
H14 H 0.5187 1.2354 0.2382 0.073 Uiso 1 1 calc R U . . .
C15 C 0.4428(3) 1.1366(3) 0.2356(2) 0.0513(13) Uani 1 1 d . . . . .
C16 C 0.3578(3) 0.9555(3) 0.2946(2) 0.0442(12) Uani 1 1 d . . . . .
H16 H 0.4000 0.9129 0.2850 0.053 Uiso 1 1 calc R U . . .
C17 C 0.3938(4) 0.9938(3) 0.3588(2) 0.0524(13) Uani 1 1 d . . . . .
C18 C 0.4891(3) 0.9771(3) 0.3822(2) 0.0550(14) Uani 1 1 d . . . . .
C19 C 0.5359(4) 0.9112(4) 0.3625(3) 0.0728(16) Uani 1 1 d . . . . .
H19 H 0.5095 0.8764 0.3313 0.087 Uiso 1 1 calc R U . . .
C20 C 0.6220(4) 0.8962(4) 0.3888(3) 0.0904(19) Uani 1 1 d . . . . .
H20 H 0.6525 0.8510 0.3758 0.109 Uiso 1 1 calc R U . . .
C21 C 0.6626(4) 0.9480(5) 0.4342(3) 0.089(2) Uani 1 1 d . . . . .
C22 C 0.7557(4) 0.9313(5) 0.4640(3) 0.141(3) Uani 1 1 d . . . . .
H22A H 0.7517 0.9011 0.5041 0.211 Uiso 1 1 calc R U . . .
H22B H 0.7858 0.9808 0.4739 0.211 Uiso 1 1 calc R U . . .
H22C H 0.7888 0.9015 0.4331 0.211 Uiso 1 1 calc R U . . .
C23 C 0.6162(5) 1.0144(5) 0.4511(3) 0.097(2) Uani 1 1 d . . . . .
H23 H 0.6439 1.0510 0.4801 0.116 Uiso 1 1 calc R U . . .
C24 C 0.5297(4) 1.0292(4) 0.4269(3) 0.0745(17) Uani 1 1 d . . . . .
H24 H 0.4992 1.0740 0.4406 0.089 Uiso 1 1 calc R U . . .
C25 C 0.2695(5) 0.7037(4) 0.5213(3) 0.1043(16) Uani 1 1 d . U . . .
H25 H 0.2119 0.6827 0.5218 0.125 Uiso 1 1 calc R U . . .
C26 C 0.3241(6) 0.7055(4) 0.5783(4) 0.1170(18) Uani 1 1 d . U . . .
H26 H 0.3024 0.6867 0.6176 0.140 Uiso 1 1 calc R U . . .
C27 C 0.4097(5) 0.7343(4) 0.5786(4) 0.1196(18) Uani 1 1 d . U . . .
H27 H 0.4449 0.7344 0.6180 0.144 Uiso 1 1 calc R U . . .
C28 C 0.4455(5) 0.7638(4) 0.5211(3) 0.1123(17) Uani 1 1 d . U . . .
H28 H 0.5037 0.7833 0.5211 0.135 Uiso 1 1 calc R U . . .
C29 C 0.3890(5) 0.7624(4) 0.4631(3) 0.0988(16) Uani 1 1 d . U . . .
H29 H 0.4103 0.7812 0.4237 0.119 Uiso 1 1 calc R U . . .
C30 C 0.3010(5) 0.7332(4) 0.4636(3) 0.0883(15) Uani 1 1 d . U . . .
C31 C 0.2463(4) 0.7318(3) 0.3989(3) 0.0768(17) Uani 1 1 d . . . . .
H31A H 0.2723 0.6934 0.3697 0.092 Uiso 1 1 calc R U . . .
H31B H 0.1861 0.7141 0.4069 0.092 Uiso 1 1 calc R U . . .
C32 C 0.2837(3) 0.8275(3) 0.3119(2) 0.0521(13) Uani 1 1 d . . . . .
C33 C 0.2640(3) 0.9158(3) 0.2936(2) 0.0486(13) Uani 1 1 d . . . . .
C34 C 0.1962(3) 0.9365(3) 0.3445(2) 0.0514(13) Uani 1 1 d . . . . .
C35 C 0.1405(3) 1.0004(3) 0.3486(3) 0.0645(15) Uani 1 1 d . . . . .
H35 H 0.1447 1.0439 0.3204 0.077 Uiso 1 1 calc R U . . .
C36 C 0.0785(4) 0.9984(4) 0.3954(3) 0.0817(18) Uani 1 1 d . . . . .
C37 C 0.0694(4) 0.9362(5) 0.4381(3) 0.0877(19) Uani 1 1 d . . . . .
H37 H 0.0270 0.9378 0.4700 0.105 Uiso 1 1 calc R U . . .
C38 C 0.1242(4) 0.8714(3) 0.4328(3) 0.0775(17) Uani 1 1 d . . . . .
H38 H 0.1200 0.8279 0.4610 0.093 Uiso 1 1 calc R U . . .
C39 C 0.1854(3) 0.8722(3) 0.3847(2) 0.0537(13) Uani 1 1 d . . . . .
C40 C 0.2293(3) 0.9303(3) 0.2220(2) 0.0500(13) Uani 1 1 d . . . . .
C41 C 0.1507(4) 0.8951(4) 0.1933(3) 0.0703(16) Uani 1 1 d . . . . .
C42 C 0.0988(4) 0.8368(4) 0.2265(3) 0.0647(15) Uani 1 1 d . . . . .
C43 C 0.0186(4) 0.8586(4) 0.2534(3) 0.092(2) Uani 1 1 d . . . . .
H43 H -0.0014 0.9110 0.2504 0.111 Uiso 1 1 calc R U . . .
C44 C -0.0316(4) 0.8009(6) 0.2850(4) 0.109(2) Uani 1 1 d . . . . .
H44 H -0.0834 0.8165 0.3049 0.131 Uiso 1 1 calc R U . . .
C45 C -0.0077(5) 0.7238(6) 0.2875(4) 0.119(3) Uani 1 1 d . . . . .
C46 C -0.0610(5) 0.6621(6) 0.3239(4) 0.183(4) Uani 1 1 d . . . . .
H46A H -0.0944 0.6882 0.3569 0.274 Uiso 1 1 calc R U . . .
H46B H -0.0207 0.6241 0.3450 0.274 Uiso 1 1 calc R U . . .
H46C H -0.1015 0.6352 0.2930 0.274 Uiso 1 1 calc R U . . .
C47 C 0.0712(5) 0.7021(4) 0.2596(4) 0.113(2) Uani 1 1 d . . . . .
H47 H 0.0903 0.6494 0.2619 0.135 Uiso 1 1 calc R U . . .
C48 C 0.1224(4) 0.7592(5) 0.2280(3) 0.092(2) Uani 1 1 d . . . . .
H48 H 0.1737 0.7432 0.2077 0.110 Uiso 1 1 calc R U . . .
C49 C 0.2817(3) 0.9850(3) 0.1910(2) 0.0511(13) Uani 1 1 d . . . . .
C50 C 0.3184(4) 1.0648(3) 0.0885(2) 0.0664(15) Uani 1 1 d . . . . .
H50 H 0.3699 1.0826 0.1168 0.080 Uiso 1 1 calc R U . . .
C51 C 0.3545(4) 1.0209(3) 0.0311(3) 0.0884(19) Uani 1 1 d . . . . .
H51A H 0.3050 0.9970 0.0050 0.106 Uiso 1 1 calc R U . . .
H51B H 0.3932 0.9781 0.0478 0.106 Uiso 1 1 calc R U . . .
C52 C 0.4064(5) 1.0744(5) -0.0128(3) 0.107(2) Uani 1 1 d . . . . .
H52A H 0.4243 1.0444 -0.0509 0.128 Uiso 1 1 calc R U . . .
H52B H 0.4602 1.0930 0.0115 0.128 Uiso 1 1 calc R U . . .
C53 C 0.3502(5) 1.1455(5) -0.0361(4) 0.119(3) Uani 1 1 d . . . . .
H53A H 0.3854 1.1808 -0.0623 0.143 Uiso 1 1 calc R U . . .
H53B H 0.2988 1.1275 -0.0636 0.143 Uiso 1 1 calc R U . . .
C54 C 0.3190(5) 1.1895(4) 0.0239(3) 0.108(2) Uani 1 1 d . . . . .
H54A H 0.3708 1.2103 0.0492 0.129 Uiso 1 1 calc R U . . .
H54B H 0.2822 1.2343 0.0090 0.129 Uiso 1 1 calc R U . . .
C55 C 0.2660(4) 1.1373(4) 0.0683(3) 0.094(2) Uani 1 1 d . . . . .
H55A H 0.2516 1.1671 0.1074 0.113 Uiso 1 1 calc R U . . .
H55B H 0.2102 1.1215 0.0451 0.113 Uiso 1 1 calc R U . . .
F1 F 0.2522(2) 1.27945(19) 0.30843(19) 0.1104(13) Uani 1 1 d . . . . .
F2 F 0.0211(2) 1.0618(2) 0.40071(19) 0.1215(14) Uani 1 1 d . . . . .
N1 N 0.4971(3) 1.0768(3) 0.21024(18) 0.0566(11) Uani 1 1 d . . . . .
N2 N 0.2414(3) 0.8083(2) 0.3663(2) 0.0605(12) Uani 1 1 d . . . . .
N3 N 0.2661(3) 1.0104(3) 0.1284(2) 0.0736(13) Uani 1 1 d . . . . .
H3A H 0.2181 0.9919 0.1085 0.088 Uiso 1 1 calc R U . . .
O1 O 0.4806(2) 0.9438(2) 0.18120(16) 0.0688(10) Uani 1 1 d . . . . .
O2 O 0.3479(2) 1.0379(2) 0.38921(15) 0.0724(11) Uani 1 1 d . . . . .
O3 O 0.3355(2) 0.7833(2) 0.28458(16) 0.0657(10) Uani 1 1 d . . . . .
O4 O 0.1266(3) 0.9157(3) 0.1324(2) 0.1190(16) Uani 1 1 d . . . . .

loop_
_atom_site_aniso_label
_atom_site_aniso_U_11
_atom_site_aniso_U_22
_atom_site_aniso_U_33
_atom_site_aniso_U_23
_atom_site_aniso_U_13
_atom_site_aniso_U_12
C1 0.057(5) 0.128(7) 0.186(8) -0.027(6) -0.020(5) 0.027(5)
C2 0.111(8) 0.142(9) 0.220(11) -0.057(8) -0.016(7) 0.011(7)
C3 0.067(5) 0.118(8) 0.206(10) 0.049(7) 0.005(6) 0.015(5)
C4 0.098(6) 0.129(7) 0.102(5) 0.025(5) -0.017(5) -0.027(5)
C5 0.087(5) 0.088(5) 0.093(5) 0.010(4) 0.004(4) -0.005(4)
C6 0.037(3) 0.065(4) 0.117(5) 0.007(4) 0.019(4) -0.002(3)
C7 0.055(4) 0.081(4) 0.082(4) 0.013(3) 0.025(3) 0.003(3)
C8 0.047(3) 0.069(4) 0.044(3) 0.005(3) 0.006(2) 0.011(3)
C9 0.044(3) 0.051(3) 0.047(3) -0.002(2) 0.006(2) 0.005(3)
C10 0.049(3) 0.049(3) 0.043(3) 0.001(2) 0.003(2) 0.012(3)
C11 0.059(4) 0.064(4) 0.066(3) 0.002(3) 0.010(3) -0.005(3)
C12 0.076(5) 0.057(4) 0.085(4) 0.000(3) 0.011(3) 0.008(4)
C13 0.078(4) 0.064(4) 0.083(4) 0.006(3) 0.005(4) -0.013(4)
C14 0.055(4) 0.053(4) 0.077(4) 0.003(3) 0.016(3) 0.003(3)
C15 0.038(3) 0.066(4) 0.050(3) -0.002(3) 0.003(2) 0.007(3)
C16 0.039(3) 0.046(3) 0.047(3) -0.004(2) 0.000(2) 0.004(2)
C17 0.063(4) 0.053(4) 0.041(3) 0.001(3) 0.008(3) -0.005(3)
C18 0.051(4) 0.068(4) 0.045(3) 0.000(3) 0.002(3) -0.004(3)
C19 0.056(4) 0.080(5) 0.079(4) -0.003(3) -0.019(3) 0.000(3)
C20 0.066(5) 0.102(5) 0.101(5) 0.004(4) -0.019(4) 0.017(4)
C21 0.056(4) 0.153(7) 0.058(4) 0.011(4) -0.010(3) -0.018(5)
C22 0.063(5) 0.243(10) 0.111(5) 0.022(6) -0.037(4) -0.028(5)
C23 0.077(5) 0.147(7) 0.065(4) -0.019(4) -0.006(4) -0.025(5)
C24 0.064(4) 0.100(5) 0.060(3) -0.024(3) 0.000(3) -0.016(4)
C25 0.133(4) 0.096(3) 0.085(3) 0.022(3) 0.019(3) 0.007(3)
C26 0.146(4) 0.116(4) 0.089(3) 0.022(3) 0.014(3) 0.014(4)
C27 0.145(4) 0.114(4) 0.098(3) 0.003(3) -0.007(3) 0.018(4)
C28 0.126(4) 0.105(4) 0.105(3) 0.000(3) -0.002(3) 0.018(3)
C29 0.118(4) 0.088(3) 0.091(3) 0.002(3) 0.007(3) 0.017(3)
C30 0.115(4) 0.072(3) 0.079(3) 0.013(3) 0.018(3) 0.013(3)
C31 0.081(4) 0.052(4) 0.099(5) 0.014(3) 0.019(4) -0.006(3)
C32 0.046(3) 0.064(4) 0.047(3) -0.008(3) 0.007(3) -0.005(3)
C33 0.043(3) 0.048(3) 0.056(3) -0.003(2) 0.009(3) 0.001(3)
C34 0.049(3) 0.050(3) 0.055(3) -0.005(3) 0.011(3) 0.002(3)
C35 0.059(4) 0.061(4) 0.076(4) -0.005(3) 0.023(3) 0.002(3)
C36 0.076(4) 0.073(5) 0.100(5) -0.016(4) 0.039(4) 0.014(4)
C37 0.082(5) 0.098(5) 0.087(5) -0.012(4) 0.041(4) -0.004(4)
C38 0.088(4) 0.063(4) 0.085(4) 0.001(3) 0.040(4) -0.005(4)
C39 0.055(3) 0.053(4) 0.055(3) -0.002(3) 0.014(3) 0.001(3)
C40 0.041(3) 0.062(4) 0.047(3) -0.008(3) 0.000(3) -0.001(3)
C41 0.046(4) 0.097(5) 0.067(4) -0.018(4) -0.005(3) 0.002(3)
C42 0.039(4) 0.075(5) 0.080(4) -0.006(3) 0.002(3) -0.006(3)
C43 0.060(4) 0.104(5) 0.113(5) -0.001(4) 0.013(4) 0.002(4)
C44 0.051(4) 0.153(8) 0.124(6) -0.015(6) 0.020(4) 0.001(5)
C45 0.078(6) 0.156(9) 0.125(6) 0.036(6) 0.034(5) -0.004(6)
C46 0.128(7) 0.235(11) 0.187(8) 0.056(8) 0.028(6) -0.094(7)
C47 0.097(6) 0.093(6) 0.146(6) 0.000(5) -0.009(5) -0.014(5)
C48 0.066(4) 0.094(6) 0.116(5) 0.013(4) 0.017(4) -0.015(4)
C49 0.047(3) 0.062(4) 0.045(3) -0.007(3) -0.002(3) 0.000(3)
C50 0.067(4) 0.082(4) 0.050(3) 0.017(3) -0.001(3) -0.003(3)
C51 0.098(5) 0.094(5) 0.075(4) -0.006(4) 0.020(4) 0.009(4)
C52 0.120(6) 0.132(6) 0.072(4) 0.012(4) 0.031(4) -0.016(5)
C53 0.114(6) 0.147(8) 0.097(6) 0.022(5) 0.001(5) -0.036(6)
C54 0.123(6) 0.096(5) 0.104(5) 0.039(5) 0.007(5) 0.007(5)
C55 0.098(5) 0.095(5) 0.092(5) 0.008(4) 0.015(4) 0.016(4)
F1 0.094(3) 0.072(2) 0.170(3) -0.022(2) 0.049(3) 0.017(2)
F2 0.112(3) 0.091(3) 0.170(3) 0.000(2) 0.078(3) 0.030(2)
N1 0.045(3) 0.060(3) 0.066(3) 0.003(2) 0.011(2) -0.007(3)
N2 0.063(3) 0.054(3) 0.065(3) 0.006(2) 0.015(2) 0.001(2)
N3 0.068(3) 0.095(4) 0.057(3) 0.010(3) -0.008(2) -0.008(3)
O1 0.066(2) 0.074(3) 0.069(2) -0.008(2) 0.0214(19) 0.014(2)
O2 0.080(3) 0.089(3) 0.048(2) -0.020(2) -0.0029(19) 0.017(2)
O3 0.059(2) 0.062(3) 0.078(2) -0.0140(19) 0.017(2) 0.0086(19)
O4 0.091(3) 0.157(5) 0.104(3) 0.017(3) -0.033(3) -0.038(3)

loop_
_atom_type_symbol
_atom_type_description
_atom_type_scat_dispersion_real
_atom_type_scat_dispersion_imag
_atom_type_scat_source
C C 0.0033 0.0016 'International Tables Vol C Tables 4.2.6.8 and 6.1.1.4'
H H 0.0000 0.0000 'International Tables Vol C Tables 4.2.6.8 and 6.1.1.4'
N N 0.0061 0.0033 'International Tables Vol C Tables 4.2.6.8 and 6.1.1.4'
O O 0.0106 0.0060 'International Tables Vol C Tables 4.2.6.8 and 6.1.1.4'
F F 0.0171 0.0103 'International Tables Vol C Tables 4.2.6.8 and 6.1.1.4'

loop_
_geom_angle_atom_site_label_1
_geom_angle_atom_site_label_2
_geom_angle_atom_site_label_3
_geom_angle
_geom_angle_site_symmetry_1
_geom_angle_site_symmetry_3
_geom_angle_publ_flag
C2 C1 C6 122.7(8) . . ?
C2 C1 H1 118.6 . . ?
C6 C1 H1 118.6 . . ?
C1 C2 C3 118.8(9) . . ?
C1 C2 H2 120.6 . . ?
C3 C2 H2 120.6 . . ?
C2 C3 C4 121.4(9) . . ?
C2 C3 H3 119.3 . . ?
C4 C3 H3 119.3 . . ?
C3 C4 C5 117.2(7) . . ?
C3 C4 H4 121.4 . . ?
C5 C4 H4 121.4 . . ?
C6 C5 C4 119.6(7) . . ?
C6 C5 H5 120.2 . . ?
C4 C5 H5 120.2 . . ?
C1 C6 C5 120.2(7) . . ?
C1 C6 C7 118.2(7) . . ?
C5 C6 C7 121.4(6) . . ?
N1 C7 C6 113.9(4) . . ?
N1 C7 H7A 108.8 . . ?
C6 C7 H7A 108.8 . . ?
N1 C7 H7B 108.8 . . ?
C6 C7 H7B 108.8 . . ?
H7A C7 H7B 107.7 . . ?
O1 C8 N1 127.6(5) . . ?
O1 C8 C9 124.2(5) . . ?
N1 C8 C9 108.2(4) . . ?
C10 C9 C49 116.3(4) . . ?
C10 C9 C8 101.1(4) . . ?
C49 C9 C8 114.3(4) . . ?
C10 C9 C16 118.8(4) . . ?
C49 C9 C16 100.0(4) . . ?
C8 C9 C16 106.6(4) . . ?
C11 C10 C15 119.8(5) . . ?
C11 C10 C9 130.9(5) . . ?
C15 C10 C9 109.3(4) . . ?
C10 C11 C12 117.3(5) . . ?
C10 C11 H11 121.4 . . ?
C12 C11 H11 121.4 . . ?
F1 C12 C13 120.1(6) . . ?
F1 C12 C11 117.6(5) . . ?
C13 C12 C11 122.3(5) . . ?
C14 C13 C12 120.6(6) . . ?
C14 C13 H13 119.7 . . ?
C12 C13 H13 119.7 . . ?
C13 C14 C15 118.1(5) . . ?
C13 C14 H14 121.0 . . ?
C15 C14 H14 121.0 . . ?
C14 C15 C10 122.0(5) . . ?
C14 C15 N1 128.6(5) . . ?
C10 C15 N1 109.4(5) . . ?
C17 C16 C33 118.0(4) . . ?
C17 C16 C9 111.0(4) . . ?
C33 C16 C9 108.8(3) . . ?
C17 C16 H16 106.1 . . ?
C33 C16 H16 106.1 . . ?
C9 C16 H16 106.1 . . ?
O2 C17 C18 120.8(5) . . ?
O2 C17 C16 120.9(5) . . ?
C18 C17 C16 118.3(4) . . ?
C24 C18 C19 119.2(5) . . ?
C24 C18 C17 117.7(5) . . ?
C19 C18 C17 123.1(5) . . ?
C18 C19 C20 120.6(5) . . ?
C18 C19 H19 119.7 . . ?
C20 C19 H19 119.7 . . ?
C21 C20 C19 120.4(6) . . ?
C21 C20 H20 119.8 . . ?
C19 C20 H20 119.8 . . ?
C23 C21 C20 118.0(6) . . ?
C23 C21 C22 121.3(7) . . ?
C20 C21 C22 120.7(8) . . ?
C21 C22 H22A 109.5 . . ?
C21 C22 H22B 109.5 . . ?
H22A C22 H22B 109.5 . . ?
C21 C22 H22C 109.5 . . ?
H22A C22 H22C 109.5 . . ?
H22B C22 H22C 109.5 . . ?
C21 C23 C24 122.5(6) . . ?
C21 C23 H23 118.8 . . ?
C24 C23 H23 118.8 . . ?
C18 C24 C23 119.3(6) . . ?
C18 C24 H24 120.3 . . ?
C23 C24 H24 120.3 . . ?
C26 C25 C30 119.2(7) . . ?
C26 C25 H25 120.4 . . ?
C30 C25 H25 120.4 . . ?
C27 C26 C25 121.5(7) . . ?
C27 C26 H26 119.3 . . ?
C25 C26 H26 119.3 . . ?
C26 C27 C28 121.6(8) . . ?
C26 C27 H27 119.2 . . ?
C28 C27 H27 119.2 . . ?
C27 C28 C29 116.6(7) . . ?
C27 C28 H28 121.7 . . ?
C29 C28 H28 121.7 . . ?
C30 C29 C28 121.3(7) . . ?
C30 C29 H29 119.4 . . ?
C28 C29 H29 119.4 . . ?
C25 C30 C29 119.9(7) . . ?
C25 C30 C31 122.5(6) . . ?
C29 C30 C31 117.5(6) . . ?
N2 C31 C30 113.3(5) . . ?
N2 C31 H31A 108.9 . . ?
C30 C31 H31A 108.9 . . ?
N2 C31 H31B 108.9 . . ?
C30 C31 H31B 108.9 . . ?
H31A C31 H31B 107.7 . . ?
O3 C32 N2 124.4(5) . . ?
O3 C32 C33 125.9(4) . . ?
N2 C32 C33 109.5(4) . . ?
C34 C33 C40 113.6(4) . . ?
C34 C33 C16 121.9(4) . . ?
C40 C33 C16 101.7(3) . . ?
C34 C33 C32 100.4(4) . . ?
C40 C33 C32 115.3(4) . . ?
C16 C33 C32 104.3(4) . . ?
C35 C34 C39 119.5(4) . . ?
C35 C34 C33 130.6(5) . . ?
C39 C34 C33 109.2(4) . . ?
C36 C35 C34 117.6(5) . . ?
C36 C35 H35 121.2 . . ?
C34 C35 H35 121.2 . . ?
C35 C36 C37 123.7(6) . . ?
C35 C36 F2 119.2(6) . . ?
C37 C36 F2 117.1(5) . . ?
C36 C37 C38 118.3(5) . . ?
C36 C37 H37 120.8 . . ?
C38 C37 H37 120.8 . . ?
C37 C38 C39 118.3(5) . . ?
C37 C38 H38 120.9 . . ?
C39 C38 H38 120.9 . . ?
C34 C39 C38 122.4(5) . . ?
C34 C39 N2 110.3(4) . . ?
C38 C39 N2 127.2(5) . . ?
C49 C40 C41 124.9(5) . . ?
C49 C40 C33 111.4(4) . . ?
C41 C40 C33 123.5(5) . . ?
O4 C41 C40 117.1(5) . . ?
O4 C41 C42 119.4(5) . . ?
C40 C41 C42 123.5(5) . . ?
C48 C42 C43 118.3(6) . . ?
C48 C42 C41 121.4(5) . . ?
C43 C42 C41 120.1(6) . . ?
C42 C43 C44 119.5(6) . . ?
C42 C43 H43 120.3 . . ?
C44 C43 H43 120.3 . . ?
C45 C44 C43 122.3(7) . . ?
C45 C44 H44 118.9 . . ?
C43 C44 H44 118.9 . . ?
C44 C45 C47 118.0(7) . . ?
C44 C45 C46 121.9(8) . . ?
C47 C45 C46 120.0(9) . . ?
C45 C46 H46A 109.5 . . ?
C45 C46 H46B 109.5 . . ?
H46A C46 H46B 109.5 . . ?
C45 C46 H46C 109.5 . . ?
H46A C46 H46C 109.5 . . ?
H46B C46 H46C 109.5 . . ?
C45 C47 C48 120.3(7) . . ?
C45 C47 H47 119.8 . . ?
C48 C47 H47 119.8 . . ?
C42 C48 C47 121.4(6) . . ?
C42 C48 H48 119.3 . . ?
C47 C48 H48 119.3 . . ?
N3 C49 C40 124.5(4) . . ?
N3 C49 C9 121.7(4) . . ?
C40 C49 C9 113.8(4) . . ?
N3 C50 C55 111.7(5) . . ?
N3 C50 C51 110.2(5) . . ?
C55 C50 C51 113.2(4) . . ?
N3 C50 H50 107.2 . . ?
C55 C50 H50 107.2 . . ?
C51 C50 H50 107.2 . . ?
C50 C51 C52 112.5(5) . . ?
C50 C51 H51A 109.1 . . ?
C52 C51 H51A 109.1 . . ?
C50 C51 H51B 109.1 . . ?
C52 C51 H51B 109.1 . . ?
H51A C51 H51B 107.8 . . ?
C51 C52 C53 110.8(6) . . ?
C51 C52 H52A 109.5 . . ?
C53 C52 H52A 109.5 . . ?
C51 C52 H52B 109.5 . . ?
C53 C52 H52B 109.5 . . ?
H52A C52 H52B 108.1 . . ?
C54 C53 C52 108.9(6) . . ?
C54 C53 H53A 109.9 . . ?
C52 C53 H53A 109.9 . . ?
C54 C53 H53B 109.9 . . ?
C52 C53 H53B 109.9 . . ?
H53A C53 H53B 108.3 . . ?
C55 C54 C53 113.0(6) . . ?
C55 C54 H54A 109.0 . . ?
C53 C54 H54A 109.0 . . ?
C55 C54 H54B 109.0 . . ?
C53 C54 H54B 109.0 . . ?
H54A C54 H54B 107.8 . . ?
C50 C55 C54 110.5(5) . . ?
C50 C55 H55A 109.6 . . ?
C54 C55 H55A 109.6 . . ?
C50 C55 H55B 109.6 . . ?
C54 C55 H55B 109.6 . . ?
H55A C55 H55B 108.1 . . ?
C8 N1 C15 111.6(4) . . ?
C8 N1 C7 121.5(4) . . ?
C15 N1 C7 126.3(4) . . ?
C32 N2 C39 110.3(4) . . ?
C32 N2 C31 125.2(4) . . ?
C39 N2 C31 124.4(4) . . ?
C49 N3 C50 130.1(4) . . ?
C49 N3 H3A 115.0 . . ?
C50 N3 H3A 115.0 . . ?

loop_
_geom_bond_atom_site_label_1
_geom_bond_atom_site_label_2
_geom_bond_distance
_geom_bond_site_symmetry_2
_geom_bond_publ_flag
C1 C2 1.322(10) . ?
C1 C6 1.355(8) . ?
C1 H1 0.9300 . ?
C2 C3 1.370(11) . ?
C2 H2 0.9300 . ?
C3 C4 1.401(10) . ?
C3 H3 0.9300 . ?
C4 C5 1.401(9) . ?
C4 H4 0.9300 . ?
C5 C6 1.364(8) . ?
C5 H5 0.9300 . ?
C6 C7 1.494(7) . ?
C7 N1 1.462(6) . ?
C7 H7A 0.9700 . ?
C7 H7B 0.9700 . ?
C8 O1 1.231(5) . ?
C8 N1 1.350(6) . ?
C8 C9 1.566(6) . ?
C9 C10 1.502(6) . ?
C9 C49 1.518(6) . ?
C9 C16 1.586(6) . ?
C10 C11 1.368(6) . ?
C10 C15 1.399(6) . ?
C11 C12 1.383(7) . ?
C11 H11 0.9300 . ?
C12 F1 1.367(6) . ?
C12 C13 1.373(7) . ?
C13 C14 1.356(7) . ?
C13 H13 0.9300 . ?
C14 C15 1.364(6) . ?
C14 H14 0.9300 . ?
C15 N1 1.405(6) . ?
C16 C17 1.519(6) . ?
C16 C33 1.551(6) . ?
C16 H16 0.9800 . ?
C17 O2 1.201(5) . ?
C17 C18 1.503(7) . ?
C18 C24 1.373(7) . ?
C18 C19 1.379(7) . ?
C19 C20 1.387(7) . ?
C19 H19 0.9300 . ?
C20 C21 1.379(8) . ?
C20 H20 0.9300 . ?
C21 C23 1.366(9) . ?
C21 C22 1.512(8) . ?
C22 H22A 0.9600 . ?
C22 H22B 0.9600 . ?
C22 H22C 0.9600 . ?
C23 C24 1.379(8) . ?
C23 H23 0.9300 . ?
C24 H24 0.9300 . ?
C25 C26 1.374(9) . ?
C25 C30 1.375(8) . ?
C25 H25 0.9300 . ?
C26 C27 1.367(9) . ?
C26 H26 0.9300 . ?
C27 C28 1.398(9) . ?
C27 H27 0.9300 . ?
C28 C29 1.405(8) . ?
C28 H28 0.9300 . ?
C29 C30 1.404(9) . ?
C29 H29 0.9300 . ?
C30 C31 1.503(8) . ?
C31 N2 1.442(6) . ?
C31 H31A 0.9700 . ?
C31 H31B 0.9700 . ?
C32 O3 1.226(5) . ?
C32 N2 1.340(5) . ?
C32 C33 1.551(6) . ?
C33 C34 1.525(6) . ?
C33 C40 1.528(6) . ?
C34 C35 1.364(6) . ?
C34 C39 1.365(6) . ?
C35 C36 1.362(7) . ?
C35 H35 0.9300 . ?
C36 C37 1.366(8) . ?
C36 F2 1.375(6) . ?
C37 C38 1.369(7) . ?
C37 H37 0.9300 . ?
C38 C39 1.372(6) . ?
C38 H38 0.9300 . ?
C39 N2 1.423(6) . ?
C40 C49 1.380(6) . ?
C40 C41 1.411(7) . ?
C41 O4 1.310(6) . ?
C41 C42 1.438(7) . ?
C42 C48 1.347(7) . ?
C42 C43 1.393(7) . ?
C43 C44 1.402(9) . ?
C43 H43 0.9300 . ?
C44 C45 1.341(9) . ?
C44 H44 0.9300 . ?
C45 C47 1.385(9) . ?
C45 C46 1.522(9) . ?
C46 H46A 0.9600 . ?
C46 H46B 0.9600 . ?
C46 H46C 0.9600 . ?
C47 C48 1.403(8) . ?
C47 H47 0.9300 . ?
C48 H48 0.9300 . ?
C49 N3 1.344(6) . ?
C50 N3 1.471(6) . ?
C50 C55 1.491(7) . ?
C50 C51 1.502(7) . ?
C50 H50 0.9800 . ?
C51 C52 1.509(7) . ?
C51 H51A 0.9700 . ?
C51 H51B 0.9700 . ?
C52 C53 1.518(9) . ?
C52 H52A 0.9700 . ?
C52 H52B 0.9700 . ?
C53 C54 1.516(9) . ?
C53 H53A 0.9700 . ?
C53 H53B 0.9700 . ?
C54 C55 1.512(8) . ?
C54 H54A 0.9700 . ?
C54 H54B 0.9700 . ?
C55 H55A 0.9700 . ?
C55 H55B 0.9700 . ?
N3 H3A 0.8600 . ?

loop_
_geom_hbond_atom_site_label_D
_geom_hbond_atom_site_label_H
_geom_hbond_atom_site_label_A
_geom_hbond_distance_DH
_geom_hbond_distance_HA
_geom_hbond_distance_DA
_geom_hbond_angle_DHA
_geom_hbond_site_symmetry_A
N3 H3A O4 0.86 1.95 2.627(6) 134.2 .
